data_4072393
loop_
_publ_author_name
'Marinescu, Smaranda C.'
'Singh, Rojendra'
'Hock, Adam S.'
'Wampler, Keith M.'
'Schrock, Richard R.'
'M\"uller, Peter'

_publ_section_title
;
 Syntheses and Structures of Molybdenum Imido Alkylidene Pyrrolide and
 Indolide Complexes
;
_journal_issue 24
_journal_name_full Organometallics
_journal_page_first 6570
_journal_paper_doi 10.1021/om800816q
_journal_volume 27
_journal_year 2008
_chemical_formula_sum 'C49 H51 Mo N3'
_chemical_formula_weight 777.87
_chemical_name_systematic
;

 ?

;
_space_group_IT_number 14
_symmetry_cell_setting monoclinic
_symmetry_space_group_name_Hall '-P 2yn'
_symmetry_space_group_name_H-M 'P 1 21/n 1'
_atom_sites_solution_hydrogens geom
_atom_sites_solution_primary direct
_atom_sites_solution_secondary difmap
_audit_creation_method SHELXL-97
_cell_angle_alpha 90.00
_cell_angle_beta 101.2690(10)
_cell_angle_gamma 90.00
_cell_formula_units_Z 4
_cell_length_a 10.4441(7)
_cell_length_b 21.2061(14)
_cell_length_c 18.0345(12)
_cell_measurement_reflns_used 9635
_cell_measurement_temperature 100(2)
_cell_measurement_theta_max 31.54
_cell_measurement_theta_min 2.48
_cell_volume 3917.2(5)
_computing_cell_refinement 'Bruker SMART'
_computing_data_collection 'Bruker SMART'
_computing_data_reduction 'Bruker SAINT'
_computing_molecular_graphics 'Bruker SHELXTL'
_computing_publication_material 'Bruker SHELXTL'
_computing_structure_refinement 'SHELXL-97 (Sheldrick, 1997)'
_computing_structure_solution 'SHELXS-97 (Sheldrick, 1990)'
_diffrn_ambient_temperature 100(2)
_diffrn_measured_fraction_theta_full 1.000
_diffrn_measured_fraction_theta_max 1.000
_diffrn_measurement_device_type 'CCD area detector'
_diffrn_measurement_method 'phi and omega scans'
_diffrn_radiation_monochromator graphite
_diffrn_radiation_source 'fine-focus sealed tube'
_diffrn_radiation_type MoK\a
_diffrn_radiation_wavelength 0.71073
_diffrn_reflns_av_R_equivalents 0.0297
_diffrn_reflns_av_sigmaI/netI 0.0165
_diffrn_reflns_limit_h_max 14
_diffrn_reflns_limit_h_min -14
_diffrn_reflns_limit_k_max 29
_diffrn_reflns_limit_k_min -29
_diffrn_reflns_limit_l_max 25
_diffrn_reflns_limit_l_min -25
_diffrn_reflns_number 86767
_diffrn_reflns_theta_full 29.58
_diffrn_reflns_theta_max 29.58
_diffrn_reflns_theta_min 1.50
_exptl_absorpt_coefficient_mu 0.373
_exptl_absorpt_correction_T_max 0.8354
_exptl_absorpt_correction_T_min 0.6630
_exptl_absorpt_correction_type none
_exptl_crystal_colour yellow
_exptl_crystal_density_diffrn 1.319
_exptl_crystal_density_meas 0
_exptl_crystal_density_method 'not measured'
_exptl_crystal_description plate
_exptl_crystal_F_000 1632
_exptl_crystal_size_max 1.20
_exptl_crystal_size_mid 0.70
_exptl_crystal_size_min 0.50
_refine_diff_density_max 1.367
_refine_diff_density_min -0.521
_refine_diff_density_rms 0.067
_refine_ls_extinction_method none
_refine_ls_goodness_of_fit_ref 1.028
_refine_ls_hydrogen_treatment mixed
_refine_ls_matrix_type full
_refine_ls_number_parameters 482
_refine_ls_number_reflns 11006
_refine_ls_number_restraints 1
_refine_ls_restrained_S_all 1.028
_refine_ls_R_factor_all 0.0317
_refine_ls_R_factor_gt 0.0282
_refine_ls_shift/su_max 0.004
_refine_ls_shift/su_mean 0.000
_refine_ls_structure_factor_coef Fsqd
_refine_ls_weighting_details 'calc w=1/[\s^2^(Fo^2^)+(0.1000P)^2^+0.0000P] where P=(Fo^2^+2Fc^2^)/3'
_refine_ls_weighting_scheme calc
_refine_ls_wR_factor_gt 0.1101
_refine_ls_wR_factor_ref 0.1174
_reflns_number_gt 10019
_reflns_number_total 11006
_reflns_threshold_expression >2sigma(I)
_cod_data_source_file om800816q_si_006.cif
_cod_data_source_block 07184
_cod_depositor_comments
;
The following automatic conversions were performed:

'_symmetry_cell_setting' value 'Monoclinic' changed to 'monoclinic'
according to /home/saulius/struct/CIF-dictionaries/cif_core.dic
dictionary named 'cif_core.dic' version 2.4.1 from 2010-06-29.

Automatic conversion script
Id: cif_fix_values 1715 2011-07-08 13:25:40Z adriana 
;
_cod_original_sg_symbol_H-M P2(1)/n
_cod_database_code 4072393

loop_
_symmetry_equiv_pos_as_xyz
'x, y, z'
'-x+1/2, y+1/2, -z+1/2'
'-x, -y, -z'
'x-1/2, -y-1/2, z-1/2'

loop_
_atom_site_label
_atom_site_type_symbol
_atom_site_fract_x
_atom_site_fract_y
_atom_site_fract_z
_atom_site_U_iso_or_equiv
_atom_site_adp_type
_atom_site_occupancy
_atom_site_symmetry_multiplicity
_atom_site_calc_flag
_atom_site_refinement_flags
Mo1 Mo 0.734229(9) 0.101347(5) 0.785145(5) 0.01079(6) Uani 1 1 d .
C1 C 0.55488(12) 0.12218(6) 0.74340(7) 0.0148(2) Uani 1 1 d D
C2 C 0.47604(12) 0.14549(6) 0.66778(7) 0.0172(2) Uani 1 1 d .
C3 C 0.52520(15) 0.20937(7) 0.64617(8) 0.0243(3) Uani 1 1 d .
H3A H 0.5177 0.2404 0.6854 0.036 Uiso 1 1 calc R
H3B H 0.4726 0.2231 0.5978 0.036 Uiso 1 1 calc R
H3C H 0.6168 0.2056 0.6415 0.036 Uiso 1 1 calc R
C4 C 0.33112(15) 0.15061(10) 0.67223(9) 0.0335(4) Uani 1 1 d .
H4A H 0.3209 0.1808 0.7118 0.050 Uiso 1 1 calc R
H4B H 0.2989 0.1092 0.6843 0.050 Uiso 1 1 calc R
H4C H 0.2811 0.1651 0.6235 0.050 Uiso 1 1 calc R
C5 C 0.48947(18) 0.09751(7) 0.60578(9) 0.0236(3) Uani 1 1 d .
H5A H 0.5816 0.0935 0.6023 0.035 Uiso 1 1 calc R
H5B H 0.4390 0.1120 0.5572 0.035 Uiso 1 1 calc R
H5C H 0.4564 0.0564 0.6184 0.035 Uiso 1 1 calc R
N1 N 0.79559(10) 0.12208(5) 0.70568(6) 0.01295(19) Uani 1 1 d .
C6 C 0.84998(12) 0.13893(6) 0.64396(7) 0.0142(2) Uani 1 1 d .
C7 C 0.86930(13) 0.09184(6) 0.59200(8) 0.0154(2) Uani 1 1 d .
C71 C 0.83719(13) 0.02329(6) 0.60481(7) 0.0168(2) Uani 1 1 d .
H71A H 0.7741 0.0227 0.6400 0.020 Uiso 1 1 calc R
C72 C 0.77322(15) -0.01163(7) 0.53272(8) 0.0242(3) Uani 1 1 d .
H72A H 0.6945 0.0111 0.5082 0.036 Uiso 1 1 calc R
H72B H 0.7496 -0.0544 0.5457 0.036 Uiso 1 1 calc R
H72C H 0.8347 -0.0139 0.4981 0.036 Uiso 1 1 calc R
C73 C 0.96068(14) -0.01102(7) 0.64415(8) 0.0235(3) Uani 1 1 d .
H73A H 1.0003 0.0120 0.6900 0.035 Uiso 1 1 calc R
H73B H 1.0228 -0.0133 0.6099 0.035 Uiso 1 1 calc R
H73C H 0.9380 -0.0538 0.6577 0.035 Uiso 1 1 calc R
C8 C 0.92752(15) 0.10898(7) 0.53149(8) 0.0200(3) Uani 1 1 d .
H8A H 0.9427 0.0778 0.4964 0.024 Uiso 1 1 calc R
C9 C 0.96353(14) 0.17109(7) 0.52194(8) 0.0234(3) Uani 1 1 d .
H9A H 1.0032 0.1821 0.4806 0.028 Uiso 1 1 calc R
C10 C 0.94169(14) 0.21691(7) 0.57257(8) 0.0220(3) Uani 1 1 d .
H10A H 0.9656 0.2593 0.5648 0.026 Uiso 1 1 calc R
C11 C 0.88544(13) 0.20268(6) 0.63484(7) 0.0166(2) Uani 1 1 d .
C111 C 0.86969(13) 0.25370(6) 0.69106(8) 0.0173(2) Uani 1 1 d .
H11A H 0.8187 0.2358 0.7276 0.021 Uiso 1 1 calc R
C112 C 1.00445(15) 0.27348(7) 0.73544(8) 0.0236(3) Uani 1 1 d .
H11B H 1.0508 0.2363 0.7594 0.035 Uiso 1 1 calc R
H11C H 0.9937 0.3041 0.7744 0.035 Uiso 1 1 calc R
H11D H 1.0549 0.2926 0.7008 0.035 Uiso 1 1 calc R
C113 C 0.79630(15) 0.31201(7) 0.65344(8) 0.0234(3) Uani 1 1 d .
H11E H 0.7103 0.2992 0.6252 0.035 Uiso 1 1 calc R
H11F H 0.8464 0.3312 0.6187 0.035 Uiso 1 1 calc R
H11G H 0.7855 0.3426 0.6924 0.035 Uiso 1 1 calc R
N2 N 0.80344(10) 0.17723(5) 0.85810(6) 0.01268(19) Uani 1 1 d .
C21 C 0.73926(12) 0.23037(6) 0.87761(7) 0.0155(2) Uani 1 1 d .
C211 C 0.59867(12) 0.24439(6) 0.85737(7) 0.0149(2) Uani 1 1 d .
C212 C 0.50261(13) 0.20541(6) 0.87753(8) 0.0182(2) Uani 1 1 d .
H21A H 0.5262 0.1657 0.9005 0.022 Uiso 1 1 calc R
C213 C 0.37243(13) 0.22473(7) 0.86394(9) 0.0234(3) Uani 1 1 d .
H21B H 0.3078 0.1981 0.8777 0.028 Uiso 1 1 calc R
C214 C 0.33668(14) 0.28275(7) 0.83036(9) 0.0260(3) Uani 1 1 d .
H21C H 0.2480 0.2958 0.8214 0.031 Uiso 1 1 calc R
C215 C 0.43052(15) 0.32123(7) 0.81017(8) 0.0244(3) Uani 1 1 d .
H21D H 0.4062 0.3609 0.7871 0.029 Uiso 1 1 calc R
C216 C 0.56022(13) 0.30257(6) 0.82326(8) 0.0194(3) Uani 1 1 d .
H21E H 0.6238 0.3295 0.8089 0.023 Uiso 1 1 calc R
C22 C 0.82686(13) 0.26996(7) 0.92263(9) 0.0230(3) Uani 1 1 d .
H22A H 0.8074 0.3093 0.9431 0.028 Uiso 1 1 calc R
C23 C 0.95079(13) 0.24096(7) 0.93245(9) 0.0222(3) Uani 1 1 d .
H23A H 1.0300 0.2569 0.9614 0.027 Uiso 1 1 calc R
C24 C 0.93555(12) 0.18532(6) 0.89241(7) 0.0152(2) Uani 1 1 d .
C241 C 1.04458(12) 0.14183(6) 0.88963(7) 0.0143(2) Uani 1 1 d .
C242 C 1.13225(12) 0.12901(6) 0.95799(7) 0.0168(2) Uani 1 1 d .
H24A H 1.1180 0.1481 1.0034 0.020 Uiso 1 1 calc R
C243 C 1.23861(14) 0.08940(7) 0.96077(8) 0.0192(3) Uani 1 1 d .
H24B H 1.2958 0.0815 1.0077 0.023 Uiso 1 1 calc R
C244 C 1.26202(13) 0.06097(6) 0.89449(8) 0.0203(3) Uani 1 1 d .
H24C H 1.3337 0.0331 0.8961 0.024 Uiso 1 1 calc R
C245 C 1.17833(13) 0.07435(6) 0.82630(8) 0.0185(2) Uani 1 1 d .
H24D H 1.1939 0.0558 0.7809 0.022 Uiso 1 1 calc R
C246 C 1.07241(13) 0.11444(7) 0.82359(8) 0.0153(2) Uani 1 1 d .
H24E H 1.0177 0.1235 0.7762 0.018 Uiso 1 1 calc R
N3 N 0.62565(10) 0.02485(5) 0.86176(6) 0.0148(2) Uani 1 1 d .
C31 C 0.65804(12) -0.00442(6) 0.79915(7) 0.0144(2) Uani 1 1 d .
C311 C 0.55676(12) -0.03359(6) 0.74073(7) 0.0155(2) Uani 1 1 d .
C312 C 0.42533(13) -0.02955(6) 0.74602(8) 0.0194(3) Uani 1 1 d .
H31A H 0.4015 -0.0086 0.7879 0.023 Uiso 1 1 calc R
C313 C 0.32932(14) -0.05590(7) 0.69061(9) 0.0242(3) Uani 1 1 d .
H31B H 0.2402 -0.0528 0.6946 0.029 Uiso 1 1 calc R
C314 C 0.36321(15) -0.08702(7) 0.62886(9) 0.0241(3) Uani 1 1 d .
H31C H 0.2974 -0.1047 0.5906 0.029 Uiso 1 1 calc R
C315 C 0.49327(16) -0.09193(7) 0.62387(8) 0.0228(3) Uani 1 1 d .
H31D H 0.5168 -0.1131 0.5820 0.027 Uiso 1 1 calc R
C316 C 0.58974(13) -0.06620(6) 0.67958(8) 0.0185(2) Uani 1 1 d .
H31E H 0.6789 -0.0708 0.6762 0.022 Uiso 1 1 calc R
C32 C 0.79579(12) -0.00692(6) 0.80682(7) 0.0155(2) Uani 1 1 d .
H32A H 0.8449 -0.0329 0.7755 0.019 Uiso 1 1 calc R
C33 C 0.84882(12) 0.02157(6) 0.87731(7) 0.0153(2) Uani 1 1 d .
H33A H 0.9428 0.0222 0.9030 0.018 Uiso 1 1 calc R
C34 C 0.74053(12) 0.03961(6) 0.90924(7) 0.0147(2) Uani 1 1 d .
C341 C 0.74025(13) 0.06920(6) 0.98306(7) 0.0160(2) Uani 1 1 d .
C342 C 0.62279(14) 0.07758(7) 1.00790(8) 0.0199(3) Uani 1 1 d .
H34A H 0.5430 0.0642 0.9770 0.024 Uiso 1 1 calc R
C343 C 0.62236(16) 0.10538(7) 1.07759(9) 0.0243(3) Uani 1 1 d .
H34B H 0.5422 0.1111 1.0942 0.029 Uiso 1 1 calc R
C344 C 0.73832(16) 0.12491(8) 1.12309(8) 0.0281(3) Uani 1 1 d .
H34C H 0.7375 0.1444 1.1704 0.034 Uiso 1 1 calc R
C345 C 0.85584(17) 0.11594(8) 1.09926(9) 0.0289(3) Uani 1 1 d .
H34D H 0.9354 0.1289 1.1306 0.035 Uiso 1 1 calc R
C346 C 0.85698(15) 0.08798(8) 1.02969(8) 0.0231(3) Uani 1 1 d .
H34E H 0.9375 0.0816 1.0138 0.028 Uiso 1 1 calc R
H1 H 0.498(2) 0.1077(9) 0.7756(11) 0.033(6) Uiso 1 1 d D

loop_
_atom_site_aniso_label
_atom_site_aniso_U_11
_atom_site_aniso_U_22
_atom_site_aniso_U_33
_atom_site_aniso_U_23
_atom_site_aniso_U_13
_atom_site_aniso_U_12
Mo1 0.01175(8) 0.01087(8) 0.00984(8) 0.00013(3) 0.00227(5) -0.00013(3)
C1 0.0148(5) 0.0152(6) 0.0141(5) -0.0010(4) 0.0023(4) 0.0002(4)
C2 0.0153(5) 0.0206(6) 0.0149(5) 0.0012(5) 0.0006(4) 0.0009(5)
C3 0.0309(7) 0.0179(6) 0.0201(6) 0.0042(5) -0.0047(5) -0.0003(5)
C4 0.0167(6) 0.0579(11) 0.0245(7) 0.0097(7) 0.0005(5) 0.0082(6)
C5 0.0305(8) 0.0232(7) 0.0146(7) -0.0025(5) -0.0017(6) 0.0012(5)
N1 0.0143(4) 0.0105(5) 0.0135(5) 0.0007(4) 0.0014(4) 0.0001(4)
C6 0.0134(5) 0.0157(6) 0.0131(5) 0.0007(4) 0.0017(4) -0.0002(4)
C7 0.0166(6) 0.0167(5) 0.0126(6) -0.0003(4) 0.0022(5) 0.0004(4)
C71 0.0200(6) 0.0154(6) 0.0148(6) -0.0024(4) 0.0029(5) 0.0007(5)
C72 0.0319(7) 0.0205(6) 0.0194(6) -0.0051(5) 0.0030(6) -0.0041(5)
C73 0.0247(7) 0.0218(6) 0.0234(7) 0.0005(5) 0.0037(5) 0.0059(5)
C8 0.0236(7) 0.0236(6) 0.0138(6) -0.0022(5) 0.0065(5) -0.0005(5)
C9 0.0274(7) 0.0281(7) 0.0171(6) 0.0008(5) 0.0098(5) -0.0061(6)
C10 0.0266(7) 0.0217(6) 0.0190(6) 0.0010(5) 0.0072(5) -0.0078(5)
C11 0.0185(6) 0.0172(6) 0.0137(5) 0.0008(4) 0.0022(4) -0.0022(4)
C111 0.0226(6) 0.0130(5) 0.0161(6) 0.0004(4) 0.0036(5) -0.0024(5)
C112 0.0277(7) 0.0202(6) 0.0211(6) -0.0025(5) 0.0001(5) -0.0033(5)
C113 0.0267(7) 0.0169(6) 0.0257(7) 0.0035(5) 0.0030(6) -0.0013(5)
N2 0.0130(4) 0.0139(5) 0.0113(4) -0.0002(4) 0.0027(4) 0.0003(4)
C21 0.0154(5) 0.0150(5) 0.0160(6) -0.0018(4) 0.0028(4) 0.0006(4)
C211 0.0146(5) 0.0145(5) 0.0151(5) -0.0027(4) 0.0017(4) 0.0013(4)
C212 0.0181(6) 0.0162(6) 0.0211(6) -0.0021(5) 0.0056(5) 0.0003(4)
C213 0.0171(6) 0.0214(6) 0.0328(8) -0.0074(6) 0.0073(5) -0.0034(5)
C214 0.0160(6) 0.0231(7) 0.0358(8) -0.0102(6) -0.0024(5) 0.0046(5)
C215 0.0260(7) 0.0184(6) 0.0249(7) -0.0025(5) -0.0044(5) 0.0066(5)
C216 0.0212(6) 0.0164(6) 0.0200(6) -0.0008(5) 0.0025(5) 0.0003(5)
C22 0.0184(6) 0.0196(6) 0.0305(7) -0.0109(5) 0.0035(5) 0.0000(5)
C23 0.0161(6) 0.0224(7) 0.0270(7) -0.0094(5) 0.0013(5) -0.0023(5)
C24 0.0129(5) 0.0169(6) 0.0157(6) -0.0023(4) 0.0029(4) -0.0014(4)
C241 0.0135(5) 0.0140(5) 0.0156(5) 0.0002(4) 0.0032(4) -0.0017(4)
C242 0.0156(5) 0.0189(6) 0.0157(6) -0.0009(4) 0.0022(4) -0.0016(4)
C243 0.0175(6) 0.0202(6) 0.0183(6) 0.0031(5) -0.0008(5) 0.0007(5)
C244 0.0189(6) 0.0178(6) 0.0238(7) 0.0022(5) 0.0029(5) 0.0038(5)
C245 0.0186(6) 0.0184(6) 0.0195(6) -0.0023(5) 0.0064(5) -0.0005(5)
C246 0.0137(5) 0.0172(5) 0.0152(6) 0.0002(5) 0.0031(4) -0.0008(5)
N3 0.0166(5) 0.0145(5) 0.0139(5) 0.0013(4) 0.0042(4) -0.0015(4)
C31 0.0160(5) 0.0122(5) 0.0149(5) 0.0005(4) 0.0032(4) -0.0011(4)
C311 0.0181(6) 0.0113(5) 0.0170(6) 0.0020(4) 0.0034(4) -0.0010(4)
C312 0.0187(6) 0.0181(6) 0.0213(6) -0.0003(5) 0.0039(5) -0.0020(5)
C313 0.0187(6) 0.0224(7) 0.0297(7) 0.0027(6) 0.0005(5) -0.0045(5)
C314 0.0276(7) 0.0189(6) 0.0216(7) 0.0027(6) -0.0051(6) -0.0082(6)
C315 0.0329(8) 0.0158(6) 0.0182(7) -0.0009(5) 0.0018(6) -0.0044(5)
C316 0.0226(6) 0.0138(5) 0.0193(6) -0.0005(5) 0.0049(5) -0.0017(5)
C32 0.0162(5) 0.0120(5) 0.0186(6) 0.0010(4) 0.0044(5) 0.0013(4)
C33 0.0149(5) 0.0145(5) 0.0162(6) 0.0031(4) 0.0021(4) 0.0010(4)
C34 0.0166(5) 0.0142(5) 0.0131(5) 0.0035(4) 0.0026(4) -0.0018(4)
C341 0.0207(6) 0.0143(5) 0.0131(5) 0.0025(4) 0.0038(5) 0.0002(4)
C342 0.0211(6) 0.0220(7) 0.0162(6) 0.0008(5) 0.0030(5) 0.0034(5)
C343 0.0257(8) 0.0291(8) 0.0185(7) -0.0014(5) 0.0057(6) 0.0074(5)
C344 0.0368(8) 0.0315(8) 0.0162(6) -0.0046(6) 0.0053(6) 0.0029(6)
C345 0.0311(8) 0.0356(8) 0.0194(7) -0.0061(6) 0.0033(6) -0.0095(7)
C346 0.0226(7) 0.0307(7) 0.0164(7) -0.0005(6) 0.0051(5) -0.0071(6)

loop_
_atom_type_symbol
_atom_type_description
_atom_type_scat_dispersion_real
_atom_type_scat_dispersion_imag
_atom_type_scat_source
C C 0.0033 0.0016 'International Tables Vol C Tables 4.2.6.8 and 6.1.1.4'
H H 0.0000 0.0000 'International Tables Vol C Tables 4.2.6.8 and 6.1.1.4'
N N 0.0061 0.0033 'International Tables Vol C Tables 4.2.6.8 and 6.1.1.4'
Mo Mo -1.6832 0.6857 'International Tables Vol C Tables 4.2.6.8 and 6.1.1.4'

loop_
_geom_angle_atom_site_label_1
_geom_angle_atom_site_label_2
_geom_angle_atom_site_label_3
_geom_angle
N1 Mo1 C1 96.13(5)
N1 Mo1 N2 100.63(4)
C1 Mo1 N2 104.86(5)
N1 Mo1 C32 104.28(5)
C1 Mo1 C32 119.50(5)
N2 Mo1 C32 125.42(4)
N1 Mo1 C31 120.31(5)
C1 Mo1 C31 86.49(5)
N2 Mo1 C31 136.29(4)
C32 Mo1 C31 34.35(4)
N1 Mo1 C33 120.85(5)
C1 Mo1 C33 135.65(5)
N2 Mo1 C33 92.30(4)
C32 Mo1 C33 33.55(4)
C31 Mo1 C33 55.02(4)
N1 Mo1 N3 152.54(4)
C1 Mo1 N3 81.70(5)
N2 Mo1 N3 106.41(4)
C32 Mo1 N3 55.44(4)
C31 Mo1 N3 32.43(4)
C33 Mo1 N3 54.10(4)
N1 Mo1 C34 153.17(4)
C1 Mo1 C34 108.22(5)
N2 Mo1 C34 84.19(4)
C32 Mo1 C34 54.00(4)
C31 Mo1 C34 52.43(4)
C33 Mo1 C34 32.33(4)
N3 Mo1 C34 30.96(4)
C2 C1 Mo1 137.23(9)
C3 C2 C1 111.40(11)
C3 C2 C4 109.57(12)
C1 C2 C4 109.90(11)
C3 C2 C5 108.57(12)
C1 C2 C5 108.93(11)
C4 C2 C5 108.40(13)
C6 N1 Mo1 177.57(9)
N1 C6 C7 118.90(11)
N1 C6 C11 119.58(11)
C7 C6 C11 121.51(12)
C8 C7 C6 118.38(12)
C8 C7 C71 120.67(12)
C6 C7 C71 120.78(12)
C7 C71 C73 109.55(11)
C7 C71 C72 113.97(11)
C73 C71 C72 110.62(11)
C9 C8 C7 120.86(13)
C10 C9 C8 120.05(13)
C9 C10 C11 121.88(13)
C10 C11 C6 117.30(12)
C10 C11 C111 120.09(12)
C6 C11 C111 122.55(11)
C11 C111 C112 109.63(11)
C11 C111 C113 112.87(11)
C112 C111 C113 109.68(11)
C21 N2 C24 105.62(10)
C21 N2 Mo1 130.60(8)
C24 N2 Mo1 123.56(8)
C22 C21 N2 110.14(11)
C22 C21 C211 122.44(12)
N2 C21 C211 127.39(11)
C212 C211 C216 118.34(12)
C212 C211 C21 123.11(12)
C216 C211 C21 118.21(12)
C213 C212 C211 120.24(13)
C214 C213 C212 120.41(13)
C215 C214 C213 119.67(13)
C214 C215 C216 120.51(13)
C215 C216 C211 120.83(13)
C21 C22 C23 107.12(12)
C24 C23 C22 107.35(12)
C23 C24 N2 109.76(11)
C23 C24 C241 122.92(12)
N2 C24 C241 127.30(11)
C246 C241 C242 117.02(12)
C246 C241 C24 125.21(12)
C242 C241 C24 117.69(11)
C243 C242 C241 121.82(12)
C242 C243 C244 120.12(13)
C245 C244 C243 118.79(12)
C246 C245 C244 120.95(12)
C245 C246 C241 121.24(12)
C34 N3 C31 106.77(10)
C34 N3 Mo1 76.34(7)
C31 N3 Mo1 68.70(6)
N3 C31 C32 109.96(11)
N3 C31 C311 120.94(11)
C32 C31 C311 128.73(11)
N3 C31 Mo1 78.87(7)
C32 C31 Mo1 72.29(7)
C311 C31 Mo1 121.39(8)
C312 C311 C316 118.69(12)
C312 C311 C31 120.16(12)
C316 C311 C31 121.14(12)
C313 C312 C311 120.50(13)
C312 C313 C314 120.26(13)
C315 C314 C313 119.49(13)
C314 C315 C316 120.44(14)
C315 C316 C311 120.57(13)
C33 C32 C31 106.39(11)
C33 C32 Mo1 77.49(7)
C31 C32 Mo1 73.36(7)
C34 C33 C32 106.02(11)
C34 C33 Mo1 76.80(7)
C32 C33 Mo1 68.96(7)
N3 C34 C33 110.84(11)
N3 C34 C341 120.49(11)
C33 C34 C341 128.66(12)
N3 C34 Mo1 72.71(7)
C33 C34 Mo1 70.87(7)
C341 C34 Mo1 124.29(8)
C346 C341 C342 119.24(13)
C346 C341 C34 120.68(12)
C342 C341 C34 120.07(12)
C343 C342 C341 120.16(13)
C344 C343 C342 120.34(15)
C343 C344 C345 119.86(14)
C346 C345 C344 120.08(15)
C345 C346 C341 120.31(14)

loop_
_geom_bond_atom_site_label_1
_geom_bond_atom_site_label_2
_geom_bond_distance
Mo1 N1 1.7369(11)
Mo1 C1 1.9286(12)
Mo1 N2 2.1145(10)
Mo1 C32 2.3957(12)
Mo1 C31 2.4095(12)
Mo1 C33 2.5060(12)
Mo1 N3 2.5375(10)
Mo1 C34 2.5824(12)
C1 C2 1.5309(17)
C2 C3 1.5260(19)
C2 C4 1.5351(19)
C2 C5 1.538(2)
N1 C6 1.3915(16)
C6 C7 1.4105(18)
C6 C11 1.4197(17)
C7 C8 1.3973(19)
C7 C71 1.5196(18)
C71 C73 1.5293(19)
C71 C72 1.5316(18)
C8 C9 1.390(2)
C9 C10 1.383(2)
C10 C11 1.3982(18)
C11 C111 1.5135(18)
C111 C112 1.5354(19)
C111 C113 1.5407(19)
N2 C21 1.3912(16)
N2 C24 1.4080(15)
C21 C22 1.3823(18)
C21 C211 1.4725(17)
C211 C212 1.4017(18)
C211 C216 1.4019(18)
C212 C213 1.3951(19)
C213 C214 1.390(2)
C214 C215 1.378(2)
C215 C216 1.3865(19)
C22 C23 1.4125(19)
C23 C24 1.3762(18)
C24 C241 1.4738(17)
C241 C246 1.4055(18)
C241 C242 1.4111(17)
C242 C243 1.3858(19)
C243 C244 1.402(2)
C244 C245 1.3917(19)
C245 C246 1.3886(18)
N3 C34 1.3671(16)
N3 C31 1.3870(16)
C31 C32 1.4191(17)
C31 C311 1.4751(17)
C311 C312 1.3971(18)
C311 C316 1.4007(18)
C312 C313 1.3875(19)
C313 C314 1.398(2)
C314 C315 1.383(2)
C315 C316 1.388(2)
C32 C33 1.4187(18)
C33 C34 1.4184(18)
C34 C341 1.4723(17)
C341 C346 1.3970(19)
C341 C342 1.3971(18)
C342 C343 1.3892(19)
C343 C344 1.387(2)
C344 C345 1.390(2)
C345 C346 1.390(2)
